data_4114244
loop_
_publ_author_name
'Xile Hu'
'Ingrid Castro-Rodriguez'
'Karsten Meyer'

_publ_contact_author
;
        Karsten Meyer
        University of California, San Diego
        Department of Chemistry & Biochemistry
        9500 Gilman Dr. MC 0358
        La Jolla CA, 92093-0358
        United States of America
;
_publ_contact_author_email kmeyer@ucsd.edu
_publ_contact_author_fax '1 858 534 5383'
_publ_contact_author_phone '1 858 822 4247'
_publ_section_title
;
 Copper Complexes of Nitrogen-Anchored Tripodal N-Heterocyclic Carbene
 Ligands
;
_journal_name_full 'Journal of the American Chemical Society'
_journal_page_first 12237
_journal_page_last 12245
_journal_paper_doi 10.1021/ja036880+
_journal_volume 125
_journal_year 2003
_chemical_formula_sum 'C36 H39 Br Cu N7'
_chemical_formula_weight 713.19
_chemical_name_systematic
; 
 ? 
;
_space_group_IT_number 2
_symmetry_cell_setting triclinic
_symmetry_space_group_name_Hall '-P 1'
_symmetry_space_group_name_H-M 'P -1'
_atom_sites_solution_hydrogens geom
_atom_sites_solution_primary direct
_atom_sites_solution_secondary difmap
_audit_creation_method SHELXL-97
_cell_angle_alpha 116.583(5)
_cell_angle_beta 98.521(5)
_cell_angle_gamma 98.861(5)
_cell_formula_units_Z 6
_cell_length_a 14.131(4)
_cell_length_b 20.193(6)
_cell_length_c 20.713(6)
_cell_measurement_temperature 100(2)
_cell_volume 5062(3)
_computing_cell_refinement 'Bruker SMART'
_computing_data_collection 'Bruker SMART'
_computing_data_reduction 'Bruker SHELXTL'
_computing_molecular_graphics 'Bruker SHELXTL'
_computing_publication_material 'Bruker SHELXTL'
_computing_structure_refinement 'SHELXL-97 (Sheldrick, 1997)'
_computing_structure_solution 'SHELXS-97 (Sheldrick, 1990)'
_diffrn_ambient_temperature 100(2)
_diffrn_measured_fraction_theta_full 0.998
_diffrn_measured_fraction_theta_max 0.998
_diffrn_measurement_device_type 'CCD area detector'
_diffrn_measurement_method 'phi and omega scans'
_diffrn_radiation_monochromator graphite
_diffrn_radiation_source 'fine-focus sealed tube'
_diffrn_radiation_type MoK\a
_diffrn_radiation_wavelength 0.71073
_diffrn_reflns_av_R_equivalents 0.0387
_diffrn_reflns_av_sigmaI/netI 0.0757
_diffrn_reflns_limit_h_max 15
_diffrn_reflns_limit_h_min -15
_diffrn_reflns_limit_k_max 21
_diffrn_reflns_limit_k_min -21
_diffrn_reflns_limit_l_max 22
_diffrn_reflns_limit_l_min -22
_diffrn_reflns_number 29736
_diffrn_reflns_theta_full 22.50
_diffrn_reflns_theta_max 22.50
_diffrn_reflns_theta_min 1.13
_exptl_absorpt_coefficient_mu 1.867
_exptl_absorpt_correction_type none
_exptl_crystal_colour colorless
_exptl_crystal_density_diffrn 1.404
_exptl_crystal_description plates
_exptl_crystal_F_000 2208
_refine_diff_density_max 0.469
_refine_diff_density_min -0.554
_refine_diff_density_rms 0.063
_refine_ls_extinction_method none
_refine_ls_goodness_of_fit_ref 0.932
_refine_ls_hydrogen_treatment mixed
_refine_ls_matrix_type full
_refine_ls_number_parameters 1216
_refine_ls_number_reflns 13209
_refine_ls_number_restraints 0
_refine_ls_restrained_S_all 0.932
_refine_ls_R_factor_all 0.0732
_refine_ls_R_factor_gt 0.0428
_refine_ls_shift/su_max 0.021
_refine_ls_shift/su_mean 0.001
_refine_ls_structure_factor_coef Fsqd
_refine_ls_weighting_details 'calc w=1/[\s^2^(Fo^2^)+(0.0441P)^2^+0.0000P] where P=(Fo^2^+2Fc^2^)/3'
_refine_ls_weighting_scheme calc
_refine_ls_wR_factor_gt 0.0869
_refine_ls_wR_factor_ref 0.1015
_reflns_number_gt 8895
_reflns_number_total 13209
_reflns_threshold_expression >2sigma(I)
_cod_data_source_file ja0368802Bsi20030624_032741.cif
_cod_data_source_block sad
_cod_original_cell_volume 5063(2)
_cod_database_code 4114244

loop_
_symmetry_equiv_pos_as_xyz
'x, y, z'
'-x, -y, -z'

loop_
_atom_site_label
_atom_site_type_symbol
_atom_site_fract_x
_atom_site_fract_y
_atom_site_fract_z
_atom_site_U_iso_or_equiv
_atom_site_adp_type
_atom_site_occupancy
_atom_site_symmetry_multiplicity
_atom_site_calc_flag
_atom_site_refinement_flags
C129 C 0.5646(6) 0.7852(5) 0.1362(6) 0.108(3) Uani 1 1 d .
H129 H 0.6296 0.7779 0.1383 0.130 Uiso 1 1 calc R
Cu3 Cu 0.65409(4) 0.11827(3) 0.32765(3) 0.03242(16) Uani 1 1 d .
Br2 Br 0.23328(4) 0.01415(3) 0.41672(3) 0.05367(17) Uani 1 1 d .
Cu2 Cu 0.32002(4) 0.42444(3) 0.63985(3) 0.04158(18) Uani 1 1 d .
Cu1 Cu 0.11362(4) 0.80086(4) 0.02521(3) 0.04076(18) Uani 1 1 d .
Br3 Br 0.62688(4) 0.84014(4) 0.93572(3) 0.06302(19) Uani 1 1 d .
C81 C 0.7343(4) 0.0796(3) 0.2566(3) 0.0339(12) Uani 1 1 d .
N14 N 0.6937(3) 0.2840(2) 0.4473(2) 0.0345(10) Uani 1 1 d .
N11 N 0.6951(3) 0.0246(2) 0.1850(2) 0.0362(10) Uani 1 1 d .
N3 N 0.3175(3) 0.8331(2) -0.0039(2) 0.0378(10) Uani 1 1 d .
N2 N 0.2426(3) 0.9189(2) 0.0066(2) 0.0387(10) Uani 1 1 d .
N19 N 0.3016(3) 0.3095(2) 0.6989(2) 0.0432(11) Uani 1 1 d .
N7 N -0.0287(3) 0.6898(2) -0.1262(2) 0.0375(10) Uani 1 1 d .
C84 C 0.6012(3) 0.0489(3) 0.3627(3) 0.0334(12) Uani 1 1 d .
N10 N 0.6467(3) 0.0181(2) 0.4009(2) 0.0350(10) Uani 1 1 d .
N13 N 0.6040(3) 0.2598(2) 0.3438(2) 0.0349(10) Uani 1 1 d .
N1 N 0.0632(3) 0.9180(2) 0.0818(2) 0.0376(10) Uani 1 1 d .
N18 N 0.2888(3) 0.2575(2) 0.5826(2) 0.0424(11) Uani 1 1 d .
N12 N 0.8338(3) 0.0907(2) 0.2618(2) 0.0364(10) Uani 1 1 d .
C88 C 0.9078(3) 0.1420(3) 0.3328(3) 0.0485(14) Uani 1 1 d .
H88A H 0.9082 0.1184 0.3657 0.058 Uiso 1 1 calc R
H88B H 0.8890 0.1909 0.3579 0.058 Uiso 1 1 calc R
C5 C -0.0074(3) 0.7480(3) -0.0558(3) 0.0373(13) Uani 1 1 d .
N8 N 0.5061(3) 0.0821(2) 0.2366(2) 0.0369(10) Uani 1 1 d .
C90 C 0.6492(3) 0.2251(3) 0.3779(3) 0.0324(12) Uani 1 1 d .
N9 N 0.5040(3) 0.0228(2) 0.3552(2) 0.0393(11) Uani 1 1 d .
C92 C 0.6788(4) 0.3525(3) 0.4548(3) 0.0445(14) Uani 1 1 d .
H92 H 0.7036 0.4013 0.4978 0.053 Uiso 1 1 calc R
N4 N 0.1463(3) 0.8478(2) 0.1844(2) 0.0394(10) Uani 1 1 d .
N6 N -0.0937(3) 0.7695(2) -0.0512(2) 0.0428(11) Uani 1 1 d .
C8 C 0.0900(3) 0.6719(3) -0.2070(3) 0.0353(12) Uani 1 1 d .
C9 C 0.1304(3) 0.7895(3) 0.1146(3) 0.0394(13) Uani 1 1 d .
N16 N 0.1958(3) 0.4416(2) 0.5241(3) 0.0458(11) Uani 1 1 d .
N15 N 0.3789(3) 0.3701(2) 0.5242(2) 0.0430(11) Uani 1 1 d .
C10 C 0.0602(4) 0.9356(3) 0.1590(3) 0.0434(14) Uani 1 1 d .
H10A H -0.0001 0.9018 0.1571 0.052 Uiso 1 1 calc R
H10B H 0.0548 0.9889 0.1865 0.052 Uiso 1 1 calc R
C11 C -0.1248(4) 0.6764(3) -0.1638(3) 0.0525(15) Uani 1 1 d .
H11 H -0.1560 0.6384 -0.2138 0.063 Uiso 1 1 calc R
C42 C 0.0224(4) 0.3314(3) 0.6227(3) 0.0453(14) Uani 1 1 d .
C93 C 0.5798(4) -0.0245(3) 0.4185(3) 0.0487(15) Uani 1 1 d .
H93 H 0.5945 -0.0505 0.4457 0.058 Uiso 1 1 calc R
C94 C 0.7429(3) 0.2750(3) 0.5091(3) 0.0412(13) Uani 1 1 d .
H94A H 0.7969 0.3213 0.5424 0.049 Uiso 1 1 calc R
H94B H 0.7728 0.2309 0.4891 0.049 Uiso 1 1 calc R
C95 C 0.6736(4) 0.2624(3) 0.5542(3) 0.0406(13) Uani 1 1 d .
N21 N 0.4566(3) 0.5826(3) 0.7472(2) 0.0486(12) Uani 1 1 d .
C96 C 0.8034(4) -0.0183(3) 0.3729(3) 0.0417(14) Uani 1 1 d .
C44 C 0.4381(4) 0.5092(3) 0.6928(3) 0.0426(14) Uani 1 1 d .
C97 C 0.5480(4) 0.2200(3) 0.2669(3) 0.0432(14) Uani 1 1 d .
H97A H 0.5941 0.2046 0.2344 0.052 Uiso 1 1 calc R
H97B H 0.5163 0.2556 0.2562 0.052 Uiso 1 1 calc R
C45 C 0.3049(3) 0.3273(3) 0.6428(3) 0.0403(13) Uani 1 1 d .
N17 N 0.1061(3) 0.4272(2) 0.5932(3) 0.0495(12) Uani 1 1 d .
C12 C 0.0411(4) 0.6464(3) -0.1591(3) 0.0432(14) Uani 1 1 d .
H12A H 0.0057 0.5918 -0.1898 0.052 Uiso 1 1 calc R
H12B H 0.0930 0.6509 -0.1186 0.052 Uiso 1 1 calc R
C13 C 0.2324(3) 0.8521(3) 0.0097(2) 0.0337(12) Uani 1 1 d .
N20 N 0.5271(3) 0.5039(3) 0.6763(3) 0.0518(12) Uani 1 1 d .
C48 C 0.2013(4) 0.4353(3) 0.5870(3) 0.0442(14) Uani 1 1 d .
C49 C 0.2735(4) 0.1990(3) 0.5997(3) 0.0477(14) Uani 1 1 d .
H49 H 0.2599 0.1459 0.5660 0.057 Uiso 1 1 calc R
C14 C 0.0813(4) 0.6217(3) -0.2808(3) 0.0482(14) Uani 1 1 d .
H14 H 0.0411 0.5712 -0.3026 0.058 Uiso 1 1 calc R
C15 C 0.3761(4) 0.8837(3) -0.0168(3) 0.0446(14) Uani 1 1 d .
H15 H 0.4385 0.8807 -0.0283 0.053 Uiso 1 1 calc R
C98 C 0.7673(4) 0.0027(3) 0.1472(3) 0.0469(14) Uani 1 1 d .
H98 H 0.7574 -0.0348 0.0967 0.056 Uiso 1 1 calc R
C99 C 0.4898(4) -0.0220(3) 0.3897(3) 0.0499(15) Uani 1 1 d .
H99 H 0.4283 -0.0461 0.3923 0.060 Uiso 1 1 calc R
C16 C 0.3299(4) 0.9380(3) -0.0104(3) 0.0457(14) Uani 1 1 d .
H16 H 0.3524 0.9813 -0.0164 0.055 Uiso 1 1 calc R
C100 C 0.5900(4) -0.0106(3) 0.1522(3) 0.0447(14) Uani 1 1 d .
H10C H 0.5670 -0.0423 0.1747 0.054 Uiso 1 1 calc R
H10D H 0.5800 -0.0451 0.0982 0.054 Uiso 1 1 calc R
C17 C 0.4115(4) 0.7821(3) 0.0665(3) 0.0445(14) Uani 1 1 d .
C101 C 1.0789(4) 0.1209(3) 0.3342(3) 0.0442(14) Uani 1 1 d .
H101 H 1.0633 0.0870 0.3537 0.053 Uiso 1 1 calc R
C50 C 0.2797(4) 0.4476(3) 0.4920(3) 0.0514(15) Uani 1 1 d .
H50A H 0.3340 0.4914 0.5301 0.062 Uiso 1 1 calc R
H50B H 0.2600 0.4579 0.4501 0.062 Uiso 1 1 calc R
C18 C 0.1479(4) 0.7448(3) -0.1766(3) 0.0468(14) Uani 1 1 d .
H18 H 0.1539 0.7802 -0.1260 0.056 Uiso 1 1 calc R
C102 C 1.0105(3) 0.1577(3) 0.3213(3) 0.0413(13) Uani 1 1 d .
N5 N 0.1427(3) 0.7300(3) 0.1266(2) 0.0540(12) Uani 1 1 d .
C103 C 0.6227(4) 0.3370(3) 0.3900(3) 0.0457(14) Uani 1 1 d .
H103 H 0.5998 0.3728 0.3778 0.055 Uiso 1 1 calc R
C20 C -0.0368(3) 0.9073(3) 0.0397(3) 0.0470(14) Uani 1 1 d .
H20A H -0.0311 0.9123 -0.0051 0.056 Uiso 1 1 calc R
H20B H -0.0651 0.9490 0.0710 0.056 Uiso 1 1 calc R
C21 C 0.1307(4) 0.9816(3) 0.0829(3) 0.0466(14) Uani 1 1 d .
H21A H 0.1888 1.0017 0.1256 0.056 Uiso 1 1 calc R
H21B H 0.0968 1.0231 0.0914 0.056 Uiso 1 1 calc R
C51 C 0.2815(4) 0.2311(3) 0.6721(3) 0.0494(15) Uani 1 1 d .
H51 H 0.2748 0.2053 0.7005 0.059 Uiso 1 1 calc R
C22 C 0.1974(4) 0.7673(3) -0.2188(4) 0.0545(16) Uani 1 1 d .
H22 H 0.2381 0.8177 -0.1969 0.065 Uiso 1 1 calc R
C23 C -0.1654(4) 0.7265(3) -0.1169(3) 0.0517(15) Uani 1 1 d .
H23 H -0.2309 0.7317 -0.1267 0.062 Uiso 1 1 calc R
C52 C 0.3829(4) 0.6156(3) 0.7848(3) 0.0556(16) Uani 1 1 d .
H52A H 0.3221 0.6036 0.7468 0.067 Uiso 1 1 calc R
H52B H 0.4081 0.6719 0.8129 0.067 Uiso 1 1 calc R
C104 C 0.4258(3) 0.0439(3) 0.3198(3) 0.0498(15) Uani 1 1 d .
H10E H 0.4314 0.0992 0.3503 0.060 Uiso 1 1 calc R
H10F H 0.3610 0.0157 0.3184 0.060 Uiso 1 1 calc R
C24 C 0.1304(4) 0.6442(4) -0.3234(3) 0.0597(17) Uani 1 1 d .
H24 H 0.1246 0.6094 -0.3742 0.072 Uiso 1 1 calc R
C105 C 0.7528(3) 0.0338(3) 0.4264(3) 0.0428(14) Uani 1 1 d .
H10G H 0.7673 0.0310 0.4732 0.051 Uiso 1 1 calc R
H10H H 0.7821 0.0870 0.4384 0.051 Uiso 1 1 calc R
C106 C 0.5274(3) 0.0459(3) 0.1623(3) 0.0417(13) Uani 1 1 d .
H10I H 0.5616 0.0866 0.1535 0.050 Uiso 1 1 calc R
H10J H 0.4640 0.0194 0.1241 0.050 Uiso 1 1 calc R
C25 C 0.1699(4) 0.8267(3) 0.2383(3) 0.0568(16) Uani 1 1 d .
H25 H 0.1849 0.8583 0.2908 0.068 Uiso 1 1 calc R
C26 C 0.1487(4) 0.9264(3) 0.2020(3) 0.0429(14) Uani 1 1 d .
H26A H 0.2092 0.9478 0.1919 0.051 Uiso 1 1 calc R
H26B H 0.1533 0.9567 0.2559 0.051 Uiso 1 1 calc R
C107 C 0.7650(4) -0.0584(3) 0.2977(3) 0.0489(15) Uani 1 1 d .
H107 H 0.7013 -0.0567 0.2771 0.059 Uiso 1 1 calc R
C53 C 0.2854(4) 0.2454(3) 0.5071(3) 0.0534(15) Uani 1 1 d .
H53A H 0.2276 0.2611 0.4903 0.064 Uiso 1 1 calc R
H53B H 0.2759 0.1902 0.4732 0.064 Uiso 1 1 calc R
C27 C 0.1666(4) 0.9614(3) 0.0130(3) 0.0495(15) Uani 1 1 d .
H27A H 0.1097 0.9305 -0.0308 0.059 Uiso 1 1 calc R
H27B H 0.1934 1.0091 0.0119 0.059 Uiso 1 1 calc R
C54 C 0.3172(4) 0.3757(3) 0.4639(3) 0.0522(15) Uani 1 1 d .
H54A H 0.2600 0.3305 0.4375 0.063 Uiso 1 1 calc R
H54B H 0.3562 0.3749 0.4278 0.063 Uiso 1 1 calc R
C28 C -0.1079(3) 0.8319(3) 0.0154(3) 0.0521(16) Uani 1 1 d .
H28A H -0.0993 0.8192 0.0565 0.062 Uiso 1 1 calc R
H28B H -0.1764 0.8370 0.0053 0.062 Uiso 1 1 calc R
C108 C 0.8528(4) 0.0444(3) 0.1959(3) 0.0475(14) Uani 1 1 d .
H108 H 0.9164 0.0425 0.1864 0.057 Uiso 1 1 calc R
C109 C 0.4692(3) 0.1497(3) 0.2476(3) 0.0439(14) Uani 1 1 d .
H10K H 0.4342 0.1623 0.2879 0.053 Uiso 1 1 calc R
H10L H 0.4205 0.1366 0.2014 0.053 Uiso 1 1 calc R
C29 C 0.1883(4) 0.7180(4) -0.2907(4) 0.0565(17) Uani 1 1 d .
H29 H 0.2221 0.7341 -0.3195 0.068 Uiso 1 1 calc R
C55 C 0.2619(5) 0.3469(3) 0.8215(3) 0.0543(16) Uani 1 1 d .
C30 C 0.3801(4) 0.8072(3) 0.1307(4) 0.0636(17) Uani 1 1 d .
H30 H 0.3158 0.8158 0.1294 0.076 Uiso 1 1 calc R
C56 C 0.3570(5) 0.5877(3) 0.8369(3) 0.0601(17) Uani 1 1 d .
C110 C 0.4296(3) 0.0269(3) 0.2417(3) 0.0477(15) Uani 1 1 d .
H11A H 0.4414 -0.0247 0.2153 0.057 Uiso 1 1 calc R
H11B H 0.3642 0.0254 0.2153 0.057 Uiso 1 1 calc R
C31 C 0.3446(4) 0.7659(3) -0.0045(3) 0.0496(15) Uani 1 1 d .
H31A H 0.3775 0.7432 -0.0455 0.059 Uiso 1 1 calc R
H31B H 0.2836 0.7274 -0.0152 0.059 Uiso 1 1 calc R
C111 C 0.5912(4) 0.2020(3) 0.5200(3) 0.0569(16) Uani 1 1 d .
H111 H 0.5775 0.1690 0.4678 0.068 Uiso 1 1 calc R
C112 C 1.1698(4) 0.1325(3) 0.3193(3) 0.0525(15) Uani 1 1 d .
H112 H 1.2164 0.1066 0.3284 0.063 Uiso 1 1 calc R
C57 C 0.3277(4) 0.3665(3) 0.7780(3) 0.0589(16) Uani 1 1 d .
H57A H 0.3231 0.4168 0.7825 0.071 Uiso 1 1 calc R
H57B H 0.3971 0.3711 0.8000 0.071 Uiso 1 1 calc R
C58 C 0.0730(4) 0.4136(3) 0.6497(3) 0.0560(16) Uani 1 1 d .
H58A H 0.0268 0.4457 0.6688 0.067 Uiso 1 1 calc R
H58B H 0.1307 0.4298 0.6916 0.067 Uiso 1 1 calc R
C113 C 0.9101(6) -0.1043(4) 0.2803(5) 0.077(2) Uani 1 1 d .
H113 H 0.9465 -0.1342 0.2485 0.093 Uiso 1 1 calc R
C114 C 0.5282(5) 0.1885(4) 0.5599(4) 0.0715(19) Uani 1 1 d .
H114 H 0.4710 0.1470 0.5353 0.086 Uiso 1 1 calc R
C59 C 0.3771(4) 0.2891(3) 0.5011(3) 0.0535(15) Uani 1 1 d .
H59A H 0.4355 0.2871 0.5325 0.064 Uiso 1 1 calc R
H59B H 0.3826 0.2637 0.4489 0.064 Uiso 1 1 calc R
C60 C 0.0454(4) 0.4283(3) 0.5349(4) 0.0668(18) Uani 1 1 d .
H60 H -0.0238 0.4235 0.5273 0.080 Uiso 1 1 calc R
C61 C -0.0645(5) 0.1828(4) 0.5842(4) 0.075(2) Uani 1 1 d .
H61 H -0.0930 0.1316 0.5721 0.090 Uiso 1 1 calc R
C62 C 0.5426(4) 0.4351(3) 0.6181(3) 0.0594(17) Uani 1 1 d .
H62A H 0.5250 0.3923 0.6288 0.071 Uiso 1 1 calc R
H62B H 0.6134 0.4431 0.6178 0.071 Uiso 1 1 calc R
C115 C 0.6916(4) 0.3099(3) 0.6297(3) 0.0593(16) Uani 1 1 d .
H115 H 0.7471 0.3528 0.6545 0.071 Uiso 1 1 calc R
C116 C 0.8184(5) -0.1017(3) 0.2510(4) 0.0670(18) Uani 1 1 d .
H116 H 0.7911 -0.1296 0.1988 0.080 Uiso 1 1 calc R
C63 C 0.4813(4) 0.4139(3) 0.5418(3) 0.0547(16) Uani 1 1 d .
H63A H 0.4800 0.4613 0.5389 0.066 Uiso 1 1 calc R
H63B H 0.5141 0.3833 0.5036 0.066 Uiso 1 1 calc R
C64 C 0.3105(13) 0.5396(7) 0.9337(7) 0.162(8) Uani 1 1 d .
H64 H 0.2938 0.5218 0.9670 0.195 Uiso 1 1 calc R
C65 C -0.0492(4) 0.3161(4) 0.6552(3) 0.0624(17) Uani 1 1 d .
H65 H -0.0687 0.3569 0.6918 0.075 Uiso 1 1 calc R
C117 C 1.1935(4) 0.1800(4) 0.2920(3) 0.0700(19) Uani 1 1 d .
H117 H 1.2556 0.1863 0.2802 0.084 Uiso 1 1 calc R
C66 C 0.0475(4) 0.2724(3) 0.5697(4) 0.0668(18) Uani 1 1 d .
H66 H 0.0949 0.2828 0.5452 0.080 Uiso 1 1 calc R
C67 C 0.5538(5) 0.6217(4) 0.7647(4) 0.0665(18) Uani 1 1 d .
H67 H 0.5836 0.6733 0.8014 0.080 Uiso 1 1 calc R
C118 C 1.1273(5) 0.2197(4) 0.2810(4) 0.086(2) Uani 1 1 d .
H118 H 1.1450 0.2549 0.2635 0.103 Uiso 1 1 calc R
C68 C -0.0933(5) 0.2414(5) 0.6350(4) 0.079(2) Uani 1 1 d .
H68 H -0.1444 0.2311 0.6568 0.095 Uiso 1 1 calc R
C32 C 0.1675(5) 0.7527(4) 0.2013(3) 0.0711(19) Uani 1 1 d .
H32 H 0.1805 0.7212 0.2228 0.085 Uiso 1 1 calc R
C69 C 0.1004(4) 0.4373(3) 0.4917(4) 0.0628(17) Uani 1 1 d .
H69 H 0.0789 0.4401 0.4475 0.075 Uiso 1 1 calc R
C70 C 0.5976(4) 0.5720(4) 0.7193(4) 0.0706(19) Uani 1 1 d .
H70 H 0.6647 0.5819 0.7171 0.085 Uiso 1 1 calc R
C119 C 1.0357(4) 0.2087(4) 0.2955(4) 0.074(2) Uani 1 1 d .
H119 H 0.9901 0.2360 0.2877 0.089 Uiso 1 1 calc R
C71 C 0.2446(8) 0.3427(5) 0.9337(5) 0.110(3) Uani 1 1 d .
H71 H 0.2731 0.3487 0.9811 0.132 Uiso 1 1 calc R
C72 C 0.3043(6) 0.3560(4) 0.8901(4) 0.081(2) Uani 1 1 d .
H72 H 0.3742 0.3715 0.9081 0.097 Uiso 1 1 calc R
C120 C 0.6283(5) 0.2949(4) 0.6698(4) 0.075(2) Uani 1 1 d .
H120 H 0.6417 0.3272 0.7220 0.091 Uiso 1 1 calc R
C121 C 0.8965(4) -0.0215(3) 0.4018(4) 0.0639(17) Uani 1 1 d .
H121 H 0.9241 0.0058 0.4541 0.077 Uiso 1 1 calc R
C122 C 0.9490(5) -0.0640(4) 0.3550(5) 0.085(2) Uani 1 1 d .
H122 H 1.0132 -0.0652 0.3752 0.102 Uiso 1 1 calc R
C33 C 0.5290(6) 0.8087(4) 0.1982(5) 0.104(3) Uani 1 1 d .
H33 H 0.5697 0.8170 0.2433 0.124 Uiso 1 1 calc R
C35 C 0.5048(4) 0.7718(3) 0.0697(4) 0.076(2) Uani 1 1 d .
H35 H 0.5293 0.7554 0.0262 0.091 Uiso 1 1 calc R
C73 C 0.2595(6) 0.5636(4) 0.8356(4) 0.090(2) Uani 1 1 d .
H73 H 0.2083 0.5639 0.8004 0.108 Uiso 1 1 calc R
C36 C 0.4377(5) 0.8207(4) 0.1976(4) 0.080(2) Uani 1 1 d .
H36 H 0.4138 0.8377 0.2414 0.096 Uiso 1 1 calc R
C74 C 0.1604(5) 0.3233(4) 0.7955(4) 0.0760(19) Uani 1 1 d .
H74 H 0.1306 0.3155 0.7476 0.091 Uiso 1 1 calc R
C75 C 0.4292(6) 0.5870(4) 0.8881(4) 0.096(3) Uani 1 1 d .
H75 H 0.4964 0.6032 0.8891 0.116 Uiso 1 1 calc R
C76 C 0.1446(9) 0.3208(5) 0.9061(6) 0.122(4) Uani 1 1 d .
H76 H 0.1034 0.3121 0.9352 0.146 Uiso 1 1 calc R
C123 C 0.5483(6) 0.2351(5) 0.6352(4) 0.078(2) Uani 1 1 d .
H123 H 0.5058 0.2253 0.6631 0.094 Uiso 1 1 calc R
C77 C 0.4066(11) 0.5628(6) 0.9398(7) 0.156(6) Uani 1 1 d .
H77 H 0.4564 0.5632 0.9763 0.187 Uiso 1 1 calc R
C78 C 0.1023(6) 0.3112(4) 0.8389(6) 0.107(3) Uani 1 1 d .
H78 H 0.0323 0.2961 0.8213 0.128 Uiso 1 1 calc R
C79 C 0.0064(5) 0.1976(4) 0.5503(4) 0.082(2) Uani 1 1 d .
H79 H 0.0266 0.1570 0.5141 0.099 Uiso 1 1 calc R
C80 C 0.2353(10) 0.5387(5) 0.8857(7) 0.148(5) Uani 1 1 d .
H80 H 0.1686 0.5220 0.8855 0.178 Uiso 1 1 calc R
Br1 Br 0.82930(4) 0.49808(4) 0.65194(3) 0.06405(19) Uani 1 1 d .
C130 C 0.1312(6) 0.6522(3) 0.0664(3) 0.089(2) Uani 1 1 d .
H13A H 0.1694 0.6552 0.0310 0.106 Uiso 1 1 calc R
H13B H 0.0607 0.6305 0.0392 0.106 Uiso 1 1 calc R
C136 C 0.1638(8) 0.5992(4) 0.0914(4) 0.086(2) Uani 1 1 d .
C137 C 0.2610(9) 0.6006(5) 0.1078(4) 0.115(3) Uani 1 1 d .
H137 H 0.3080 0.6364 0.1033 0.137 Uiso 1 1 calc R
C138 C 0.0954(10) 0.5490(6) 0.0970(6) 0.187(6) Uani 1 1 d .
H138 H 0.0277 0.5486 0.0854 0.225 Uiso 1 1 calc R
C139 C 0.2941(16) 0.5517(9) 0.1309(7) 0.238(12) Uani 1 1 d .
H139 H 0.3624 0.5532 0.1415 0.285 Uiso 1 1 calc R
C141 C 0.1221(17) 0.4971(13) 0.1196(13) 0.298(17) Uani 1 1 d .
H141 H 0.0758 0.4603 0.1234 0.357 Uiso 1 1 calc R
C142 C 0.232(2) 0.5061(12) 0.1373(14) 0.294(19) Uani 1 1 d .
H142 H 0.2558 0.4740 0.1547 0.353 Uiso 1 1 calc R

loop_
_atom_site_aniso_label
_atom_site_aniso_U_11
_atom_site_aniso_U_22
_atom_site_aniso_U_33
_atom_site_aniso_U_23
_atom_site_aniso_U_13
_atom_site_aniso_U_12
C129 0.057(5) 0.101(7) 0.146(9) 0.043(7) -0.003(6) 0.045(5)
Cu3 0.0323(3) 0.0355(4) 0.0351(4) 0.0204(3) 0.0118(3) 0.0093(3)
Br2 0.0584(4) 0.0603(4) 0.0447(4) 0.0264(3) 0.0142(3) 0.0163(3)
Cu2 0.0402(4) 0.0347(4) 0.0464(4) 0.0162(3) 0.0109(3) 0.0101(3)
Cu1 0.0358(4) 0.0522(4) 0.0322(4) 0.0174(3) 0.0091(3) 0.0139(3)
Br3 0.0576(4) 0.0709(4) 0.0596(4) 0.0280(4) 0.0131(3) 0.0253(3)
C81 0.039(3) 0.029(3) 0.036(3) 0.020(3) 0.006(3) 0.006(2)
N14 0.040(3) 0.036(3) 0.038(3) 0.022(2) 0.020(2) 0.014(2)
N11 0.035(3) 0.039(3) 0.035(3) 0.019(2) 0.008(2) 0.009(2)
N3 0.038(3) 0.042(3) 0.027(3) 0.012(2) 0.008(2) 0.011(2)
N2 0.036(3) 0.053(3) 0.032(3) 0.023(2) 0.010(2) 0.016(2)
N19 0.048(3) 0.035(3) 0.044(3) 0.016(3) 0.012(2) 0.011(2)
N7 0.037(3) 0.041(3) 0.036(3) 0.020(2) 0.011(2) 0.005(2)
C84 0.032(3) 0.036(3) 0.035(3) 0.019(3) 0.009(2) 0.010(2)
N10 0.037(3) 0.037(3) 0.038(3) 0.024(2) 0.011(2) 0.006(2)
N13 0.042(3) 0.036(3) 0.036(3) 0.021(2) 0.017(2) 0.017(2)
N1 0.036(2) 0.048(3) 0.029(3) 0.015(2) 0.010(2) 0.021(2)
N18 0.050(3) 0.036(3) 0.040(3) 0.017(3) 0.012(2) 0.011(2)
N12 0.033(3) 0.042(3) 0.037(3) 0.018(2) 0.014(2) 0.014(2)
C88 0.039(3) 0.059(4) 0.045(4) 0.023(3) 0.010(3) 0.012(3)
C5 0.037(3) 0.041(3) 0.028(3) 0.013(3) 0.009(2) 0.006(3)
N8 0.028(2) 0.046(3) 0.042(3) 0.027(2) 0.005(2) 0.006(2)
C90 0.031(3) 0.038(3) 0.035(3) 0.020(3) 0.017(2) 0.010(3)
N9 0.031(3) 0.047(3) 0.051(3) 0.033(2) 0.013(2) 0.008(2)
C92 0.059(4) 0.034(3) 0.044(4) 0.016(3) 0.025(3) 0.018(3)
N4 0.046(3) 0.040(3) 0.036(3) 0.019(3) 0.012(2) 0.014(2)
N6 0.034(3) 0.057(3) 0.032(3) 0.015(2) 0.011(2) 0.014(2)
C8 0.036(3) 0.035(3) 0.036(3) 0.018(3) 0.010(3) 0.008(3)
C9 0.035(3) 0.039(3) 0.038(4) 0.014(3) 0.010(3) 0.009(3)
N16 0.042(3) 0.040(3) 0.057(3) 0.024(3) 0.007(2) 0.015(2)
N15 0.051(3) 0.037(3) 0.040(3) 0.015(2) 0.018(2) 0.014(2)
C10 0.048(3) 0.046(3) 0.031(3) 0.010(3) 0.013(3) 0.022(3)
C11 0.045(4) 0.054(4) 0.042(4) 0.017(3) 0.000(3) -0.001(3)
C42 0.033(3) 0.042(4) 0.058(4) 0.022(3) 0.007(3) 0.010(3)
C93 0.055(4) 0.054(4) 0.058(4) 0.044(3) 0.016(3) 0.013(3)
C94 0.039(3) 0.042(3) 0.039(3) 0.019(3) 0.006(3) 0.005(3)
C95 0.055(4) 0.039(3) 0.039(4) 0.025(3) 0.019(3) 0.018(3)
N21 0.050(3) 0.040(3) 0.051(3) 0.022(3) 0.006(2) 0.007(3)
C96 0.039(3) 0.042(3) 0.059(4) 0.037(3) 0.013(3) 0.010(3)
C44 0.040(3) 0.038(4) 0.048(4) 0.021(3) 0.006(3) 0.010(3)
C97 0.048(3) 0.046(3) 0.049(4) 0.032(3) 0.014(3) 0.019(3)
C45 0.035(3) 0.043(4) 0.040(4) 0.017(3) 0.009(3) 0.012(3)
N17 0.045(3) 0.042(3) 0.061(3) 0.024(3) 0.011(3) 0.011(2)
C12 0.050(3) 0.036(3) 0.044(4) 0.018(3) 0.019(3) 0.008(3)
C13 0.029(3) 0.045(3) 0.025(3) 0.015(3) 0.003(2) 0.012(3)
N20 0.034(3) 0.054(3) 0.060(3) 0.024(3) 0.005(3) 0.010(3)
C48 0.043(4) 0.028(3) 0.059(4) 0.019(3) 0.012(3) 0.009(3)
C49 0.062(4) 0.029(3) 0.051(4) 0.019(3) 0.013(3) 0.012(3)
C14 0.051(4) 0.038(3) 0.050(4) 0.015(3) 0.021(3) 0.008(3)
C15 0.035(3) 0.061(4) 0.032(3) 0.018(3) 0.008(3) 0.010(3)
C98 0.052(4) 0.057(4) 0.031(3) 0.015(3) 0.017(3) 0.023(3)
C99 0.046(4) 0.057(4) 0.059(4) 0.039(3) 0.020(3) 0.004(3)
C16 0.039(3) 0.062(4) 0.038(3) 0.029(3) 0.009(3) 0.005(3)
C100 0.050(4) 0.040(3) 0.035(3) 0.015(3) 0.004(3) 0.004(3)
C17 0.034(3) 0.033(3) 0.059(4) 0.017(3) 0.004(3) 0.010(3)
C101 0.044(3) 0.040(3) 0.041(4) 0.016(3) 0.005(3) 0.009(3)
C50 0.056(4) 0.047(4) 0.058(4) 0.031(3) 0.011(3) 0.015(3)
C18 0.059(4) 0.043(4) 0.032(3) 0.019(3) 0.004(3) -0.002(3)
C102 0.028(3) 0.050(4) 0.045(4) 0.024(3) 0.004(2) 0.007(3)
N5 0.085(4) 0.046(3) 0.031(3) 0.015(3) 0.023(3) 0.021(3)
C103 0.060(4) 0.042(4) 0.054(4) 0.028(3) 0.032(3) 0.032(3)
C20 0.043(3) 0.057(4) 0.038(3) 0.015(3) 0.009(3) 0.028(3)
C21 0.057(4) 0.043(3) 0.043(4) 0.021(3) 0.011(3) 0.023(3)
C51 0.061(4) 0.035(4) 0.057(4) 0.026(3) 0.014(3) 0.013(3)
C22 0.045(4) 0.053(4) 0.060(4) 0.030(4) -0.001(3) -0.002(3)
C23 0.030(3) 0.066(4) 0.042(4) 0.016(3) -0.001(3) 0.005(3)
C52 0.071(4) 0.042(4) 0.047(4) 0.014(3) 0.012(3) 0.022(3)
C104 0.028(3) 0.075(4) 0.069(4) 0.051(4) 0.019(3) 0.015(3)
C24 0.067(4) 0.076(5) 0.045(4) 0.026(4) 0.034(3) 0.036(4)
C105 0.041(3) 0.047(3) 0.042(3) 0.028(3) 0.001(3) 0.004(3)
C106 0.038(3) 0.048(3) 0.030(3) 0.017(3) 0.000(2) 0.003(3)
C25 0.086(5) 0.056(4) 0.032(4) 0.021(3) 0.019(3) 0.023(4)
C26 0.045(3) 0.047(4) 0.031(3) 0.015(3) 0.006(3) 0.011(3)
C107 0.051(4) 0.054(4) 0.061(4) 0.038(4) 0.023(3) 0.024(3)
C53 0.080(4) 0.030(3) 0.043(4) 0.011(3) 0.014(3) 0.015(3)
C27 0.055(4) 0.057(4) 0.051(4) 0.034(3) 0.018(3) 0.024(3)
C54 0.068(4) 0.047(4) 0.042(4) 0.020(3) 0.016(3) 0.013(3)
C28 0.030(3) 0.076(4) 0.038(4) 0.016(3) 0.010(3) 0.020(3)
C108 0.046(4) 0.062(4) 0.039(4) 0.021(3) 0.021(3) 0.026(3)
C109 0.032(3) 0.066(4) 0.043(4) 0.033(3) 0.007(3) 0.021(3)
C29 0.033(3) 0.082(5) 0.081(5) 0.058(4) 0.024(3) 0.016(3)
C55 0.074(5) 0.043(4) 0.050(4) 0.021(3) 0.023(4) 0.025(3)
C30 0.043(4) 0.078(5) 0.063(5) 0.034(4) -0.001(3) 0.008(3)
C56 0.087(5) 0.033(4) 0.044(4) 0.005(3) 0.017(4) 0.017(4)
C110 0.027(3) 0.063(4) 0.056(4) 0.038(3) 0.000(3) -0.004(3)
C31 0.048(3) 0.040(3) 0.041(4) 0.002(3) 0.012(3) 0.013(3)
C111 0.073(4) 0.051(4) 0.055(4) 0.026(3) 0.035(4) 0.016(4)
C112 0.046(4) 0.054(4) 0.047(4) 0.015(3) 0.005(3) 0.019(3)
C57 0.070(4) 0.053(4) 0.048(4) 0.021(3) 0.014(3) 0.014(3)
C58 0.046(4) 0.051(4) 0.071(4) 0.025(4) 0.023(3) 0.020(3)
C113 0.082(6) 0.076(5) 0.128(7) 0.070(6) 0.071(5) 0.049(5)
C114 0.088(5) 0.059(4) 0.098(6) 0.053(5) 0.051(5) 0.024(4)
C59 0.069(4) 0.049(4) 0.051(4) 0.022(3) 0.028(3) 0.030(3)
C60 0.042(4) 0.073(5) 0.091(5) 0.047(4) 0.003(4) 0.018(3)
C61 0.081(5) 0.052(5) 0.075(6) 0.037(5) -0.020(4) -0.009(4)
C62 0.033(3) 0.067(4) 0.078(5) 0.032(4) 0.017(3) 0.018(3)
C115 0.063(4) 0.064(4) 0.047(4) 0.021(4) 0.014(3) 0.023(3)
C116 0.082(5) 0.065(5) 0.076(5) 0.047(4) 0.035(4) 0.024(4)
C63 0.056(4) 0.057(4) 0.060(4) 0.028(3) 0.031(3) 0.024(3)
C64 0.36(3) 0.069(8) 0.069(9) 0.024(7) 0.080(14) 0.075(13)
C65 0.063(4) 0.068(5) 0.055(4) 0.032(4) 0.008(3) 0.011(4)
C117 0.035(4) 0.095(5) 0.077(5) 0.039(4) 0.017(3) 0.014(4)
C66 0.050(4) 0.048(4) 0.091(5) 0.024(4) 0.022(4) 0.002(3)
C67 0.057(4) 0.047(4) 0.078(5) 0.027(4) -0.005(4) -0.002(4)
C118 0.056(5) 0.117(6) 0.124(6) 0.093(6) 0.024(4) 0.013(4)
C68 0.085(5) 0.092(6) 0.066(5) 0.054(5) 0.007(4) -0.002(5)
C32 0.119(6) 0.063(5) 0.049(4) 0.036(4) 0.027(4) 0.033(4)
C69 0.059(4) 0.064(4) 0.072(5) 0.041(4) 0.003(4) 0.017(3)
C70 0.035(4) 0.076(5) 0.083(5) 0.034(4) -0.001(4) -0.005(4)
C119 0.042(4) 0.103(5) 0.117(6) 0.082(5) 0.026(4) 0.027(4)
C71 0.168(9) 0.113(7) 0.070(6) 0.052(6) 0.038(7) 0.056(8)
C72 0.114(6) 0.089(5) 0.057(5) 0.044(4) 0.026(5) 0.040(5)
C120 0.094(6) 0.105(6) 0.043(4) 0.041(5) 0.027(4) 0.040(5)
C121 0.053(4) 0.069(4) 0.080(5) 0.045(4) 0.010(4) 0.021(4)
C122 0.052(5) 0.095(6) 0.147(8) 0.081(6) 0.035(5) 0.039(4)
C33 0.087(7) 0.088(6) 0.128(8) 0.070(7) -0.037(6) 0.003(5)
C35 0.052(4) 0.062(4) 0.095(6) 0.020(4) 0.008(4) 0.026(4)
C73 0.101(6) 0.045(4) 0.113(7) 0.018(4) 0.051(5) 0.032(4)
C36 0.080(5) 0.088(5) 0.067(5) 0.051(4) -0.007(4) -0.007(4)
C74 0.079(5) 0.076(5) 0.072(5) 0.031(4) 0.029(4) 0.023(4)
C75 0.145(7) 0.066(5) 0.052(5) 0.020(4) -0.001(5) 0.007(5)
C76 0.206(12) 0.110(8) 0.097(8) 0.065(7) 0.092(8) 0.065(9)
C123 0.106(6) 0.101(6) 0.077(6) 0.067(5) 0.057(5) 0.047(5)
C77 0.276(18) 0.082(8) 0.070(7) 0.021(6) 0.015(11) 0.021(10)
C78 0.104(7) 0.090(6) 0.135(9) 0.047(6) 0.070(7) 0.033(5)
C79 0.066(5) 0.052(5) 0.103(6) 0.020(4) 0.011(4) 0.014(4)
C80 0.227(14) 0.057(6) 0.202(13) 0.054(8) 0.179(12) 0.053(8)
Br1 0.0549(4) 0.0640(4) 0.0594(4) 0.0214(4) 0.0093(3) 0.0085(3)
C130 0.145(7) 0.056(4) 0.060(5) 0.019(4) 0.026(4) 0.039(5)
C136 0.168(8) 0.044(4) 0.062(5) 0.028(4) 0.055(6) 0.032(6)
C137 0.184(10) 0.092(7) 0.065(6) 0.026(5) 0.034(6) 0.063(7)
C138 0.297(16) 0.116(9) 0.191(11) 0.099(9) 0.127(11) 0.018(9)
C139 0.48(3) 0.176(15) 0.073(8) 0.038(10) 0.040(12) 0.23(2)
C141 0.55(4) 0.121(12) 0.22(2) 0.104(13) 0.16(3) -0.04(2)
C142 0.65(6) 0.119(18) 0.152(14) 0.095(13) 0.07(3) 0.13(3)

loop_
_atom_type_symbol
_atom_type_description
_atom_type_scat_dispersion_real
_atom_type_scat_dispersion_imag
_atom_type_scat_source
C C 0.0033 0.0016 'International Tables Vol C Tables 4.2.6.8 and 6.1.1.4'
H H 0.0000 0.0000 'International Tables Vol C Tables 4.2.6.8 and 6.1.1.4'
N N 0.0061 0.0033 'International Tables Vol C Tables 4.2.6.8 and 6.1.1.4'
Cu Cu 0.3201 1.2651 'International Tables Vol C Tables 4.2.6.8 and 6.1.1.4'
Br Br -0.2901 2.4595 'International Tables Vol C Tables 4.2.6.8 and 6.1.1.4'

loop_
_geom_angle_atom_site_label_1
_geom_angle_atom_site_label_2
_geom_angle_atom_site_label_3
_geom_angle
C33 C129 C35 119.3(7)
C84 Cu3 C90 120.13(19)
C84 Cu3 C81 115.29(19)
C90 Cu3 C81 123.26(18)
C84 Cu3 N8 93.08(17)
C90 Cu3 N8 93.00(17)
C81 Cu3 N8 95.33(17)
C44 Cu2 C48 120.9(2)
C44 Cu2 C45 124.0(2)
C48 Cu2 C45 114.8(2)
C44 Cu2 N15 92.69(19)
C48 Cu2 N15 91.06(19)
C45 Cu2 N15 91.31(18)
C9 Cu1 C5 122.3(2)
C9 Cu1 C13 117.01(19)
C5 Cu1 C13 119.73(19)
C9 Cu1 N1 94.13(18)
C5 Cu1 N1 93.83(17)
C13 Cu1 N1 91.84(17)
N11 C81 N12 102.8(4)
N11 C81 Cu3 122.7(4)
N12 C81 Cu3 134.2(4)
C90 N14 C92 111.9(4)
C90 N14 C94 124.3(4)
C92 N14 C94 123.5(4)
C81 N11 C98 112.0(4)
C81 N11 C100 124.5(4)
C98 N11 C100 123.4(4)
C13 N3 C15 112.6(4)
C13 N3 C31 124.1(4)
C15 N3 C31 123.3(4)
C13 N2 C16 111.8(4)
C13 N2 C27 124.5(4)
C16 N2 C27 123.4(4)
C45 N19 C51 111.3(4)
C45 N19 C57 123.8(4)
C51 N19 C57 124.5(5)
C5 N7 C11 111.8(4)
C5 N7 C12 124.5(4)
C11 N7 C12 123.8(5)
N9 C84 N10 103.8(4)
N9 C84 Cu3 124.7(3)
N10 C84 Cu3 131.4(3)
C84 N10 C93 111.7(4)
C84 N10 C105 124.3(4)
C93 N10 C105 123.8(4)
C90 N13 C103 111.5(4)
C90 N13 C97 123.5(4)
C103 N13 C97 124.9(4)
C21 N1 C20 108.9(4)
C21 N1 C10 109.9(4)
C20 N1 C10 109.0(4)
C21 N1 Cu1 112.0(3)
C20 N1 Cu1 109.1(3)
C10 N1 Cu1 108.0(3)
C45 N18 C49 112.7(4)
C45 N18 C53 123.8(4)
C49 N18 C53 123.5(4)
C108 N12 C81 111.2(4)
C108 N12 C88 126.2(4)
C81 N12 C88 122.4(4)
N12 C88 C102 112.0(4)
N7 C5 N6 102.9(4)
N7 C5 Cu1 133.7(4)
N6 C5 Cu1 123.3(4)
C109 N8 C110 108.9(4)
C109 N8 C106 109.9(4)
C110 N8 C106 109.3(4)
C109 N8 Cu3 110.1(3)
C110 N8 Cu3 110.4(3)
C106 N8 Cu3 108.2(3)
N13 C90 N14 102.8(4)
N13 C90 Cu3 124.2(4)
N14 C90 Cu3 132.7(4)
C84 N9 C99 111.3(4)
C84 N9 C104 123.5(4)
C99 N9 C104 125.1(4)
C103 C92 N14 106.3(5)
C9 N4 C25 112.7(4)
C9 N4 C26 124.3(4)
C25 N4 C26 122.7(4)
C5 N6 C23 112.0(4)
C5 N6 C28 123.8(4)
C23 N6 C28 124.1(4)
C18 C8 C14 118.8(5)
C18 C8 C12 120.2(5)
C14 C8 C12 120.9(4)
N4 C9 N5 102.8(4)
N4 C9 Cu1 124.2(4)
N5 C9 Cu1 132.5(4)
C48 N16 C69 112.2(5)
C48 N16 C50 123.8(4)
C69 N16 C50 123.9(5)
C54 N15 C63 109.8(4)
C54 N15 C59 110.0(4)
C63 N15 C59 109.5(4)
C54 N15 Cu2 111.4(3)
C63 N15 Cu2 107.3(3)
C59 N15 Cu2 108.8(3)
N1 C10 C26 114.6(4)
C23 C11 N7 106.9(5)
C66 C42 C65 118.8(5)
C66 C42 C58 122.7(5)
C65 C42 C58 118.5(5)
C99 C93 N10 106.7(4)
N14 C94 C95 113.2(4)
C111 C95 C115 118.5(5)
C111 C95 C94 120.0(5)
C115 C95 C94 121.5(5)
C44 N21 C67 112.4(5)
C44 N21 C52 123.7(5)
C67 N21 C52 123.9(5)
C107 C96 C121 118.8(5)
C107 C96 C105 123.5(5)
C121 C96 C105 117.6(5)
N21 C44 N20 103.0(4)
N21 C44 Cu2 134.4(4)
N20 C44 Cu2 122.6(4)
N13 C97 C109 113.8(4)
N18 C45 N19 102.2(4)
N18 C45 Cu2 124.9(4)
N19 C45 Cu2 132.7(4)
C48 N17 C60 110.7(5)
C48 N17 C58 124.0(5)
C60 N17 C58 125.2(5)
N7 C12 C8 114.2(4)
N3 C13 N2 102.2(4)
N3 C13 Cu1 133.1(4)
N2 C13 Cu1 124.6(3)
C44 N20 C70 111.5(5)
C44 N20 C62 123.1(5)
C70 N20 C62 125.3(5)
N16 C48 N17 103.1(4)
N16 C48 Cu2 123.6(4)
N17 C48 Cu2 132.6(4)
C51 C49 N18 106.6(5)
C8 C14 C24 120.7(5)
C16 C15 N3 107.3(5)
C108 C98 N11 106.0(5)
C93 C99 N9 106.5(4)
C15 C16 N2 106.1(5)
N11 C100 C106 114.0(4)
C35 C17 C30 117.8(6)
C35 C17 C31 121.7(6)
C30 C17 C31 120.5(5)
C102 C101 C112 120.5(5)
N16 C50 C54 112.5(4)
C8 C18 C22 120.7(5)
C101 C102 C119 119.0(5)
C101 C102 C88 121.3(5)
C119 C102 C88 119.7(5)
C9 N5 C32 111.3(5)
C9 N5 C130 123.6(5)
C32 N5 C130 125.2(5)
C92 C103 N13 107.4(5)
N1 C20 C28 115.1(4)
N1 C21 C27 114.8(4)
C49 C51 N19 107.1(5)
C29 C22 C18 120.0(5)
C11 C23 N6 106.4(5)
N21 C52 C56 113.8(5)
N9 C104 C110 112.9(4)
C29 C24 C14 118.8(5)
N10 C105 C96 116.0(4)
N8 C106 C100 114.7(4)
C32 C25 N4 105.5(5)
N4 C26 C10 114.4(4)
C96 C107 C116 120.5(6)
N18 C53 C59 113.4(4)
N2 C27 C21 113.6(4)
N15 C54 C50 112.8(4)
N6 C28 C20 112.7(4)
C98 C108 N12 108.1(5)
N8 C109 C97 114.8(4)
C22 C29 C24 121.0(5)
C72 C55 C74 119.3(6)
C72 C55 C57 119.0(6)
C74 C55 C57 121.6(6)
C17 C30 C36 123.0(6)
C75 C56 C73 118.6(7)
C75 C56 C52 120.7(7)
C73 C56 C52 120.6(7)
N8 C110 C104 115.0(4)
N3 C31 C17 114.1(4)
C95 C111 C114 121.1(6)
C117 C112 C101 120.9(6)
N19 C57 C55 113.0(5)
N17 C58 C42 113.7(5)
C122 C113 C116 119.7(7)
C123 C114 C111 119.7(6)
N15 C59 C53 113.7(4)
C69 C60 N17 108.2(5)
C68 C61 C79 119.7(6)
N20 C62 C63 112.0(4)
C95 C115 C120 119.8(6)
C113 C116 C107 120.0(6)
N15 C63 C62 114.2(4)
C80 C64 C77 126.7(18)
C42 C65 C68 120.2(6)
C112 C117 C118 119.7(6)
C42 C66 C79 121.9(6)
C70 C67 N21 105.9(5)
C119 C118 C117 120.4(6)
C61 C68 C65 120.5(7)
C25 C32 N5 107.7(5)
C60 C69 N16 105.8(5)
C67 C70 N20 107.1(5)
C118 C119 C102 119.6(6)
C76 C71 C72 118.1(8)
C55 C72 C71 120.2(7)
C123 C120 C115 120.7(6)
C122 C121 C96 120.1(6)
C113 C122 C121 120.8(7)
C36 C33 C129 122.0(8)
C17 C35 C129 120.6(7)
C56 C73 C80 120.5(9)
C33 C36 C30 117.4(7)
C78 C74 C55 120.2(7)
C56 C75 C77 121.8(10)
C78 C76 C71 122.2(9)
C120 C123 C114 120.1(6)
C64 C77 C75 115.3(16)
C76 C78 C74 119.9(9)
C61 C79 C66 118.9(7)
C64 C80 C73 117.0(13)
N5 C130 C136 114.8(5)
C138 C136 C137 120.1(10)
C138 C136 C130 119.1(10)
C137 C136 C130 120.8(8)
C136 C137 C139 122.4(14)
C136 C138 C141 121.4(15)
C142 C139 C137 118(3)
C138 C141 C142 112.6(18)
C139 C142 C141 125(3)

loop_
_geom_bond_atom_site_label_1
_geom_bond_atom_site_label_2
_geom_bond_distance
C129 C33 1.359(10)
C129 C35 1.391(9)
Cu3 C84 1.948(5)
Cu3 C90 1.949(5)
Cu3 C81 1.950(5)
Cu3 N8 2.365(4)
Cu2 C44 1.953(5)
Cu2 C48 1.961(5)
Cu2 C45 1.969(5)
Cu2 N15 2.482(4)
Cu1 C9 1.950(5)
Cu1 C5 1.966(5)
Cu1 C13 1.978(5)
Cu1 N1 2.399(4)
C81 N11 1.353(5)
C81 N12 1.369(5)
N14 C90 1.359(6)
N14 C92 1.375(6)
N14 C94 1.463(6)
N11 C98 1.384(6)
N11 C100 1.455(6)
N3 C13 1.348(5)
N3 C15 1.361(6)
N3 C31 1.462(6)
N2 C13 1.366(6)
N2 C16 1.378(6)
N2 C27 1.460(6)
N19 C45 1.367(6)
N19 C51 1.388(6)
N19 C57 1.464(6)
N7 C5 1.350(5)
N7 C11 1.382(6)
N7 C12 1.462(6)
C84 N9 1.352(5)
C84 N10 1.357(5)
N10 C93 1.378(6)
N10 C105 1.447(5)
N13 C90 1.358(5)
N13 C103 1.371(6)
N13 C97 1.447(6)
N1 C21 1.467(6)
N1 C20 1.477(6)
N1 C10 1.483(6)
N18 C45 1.355(6)
N18 C49 1.373(6)
N18 C53 1.462(6)
N12 C108 1.362(6)
N12 C88 1.475(6)
C88 C102 1.514(6)
C5 N6 1.359(6)
N8 C109 1.470(6)
N8 C110 1.480(5)
N8 C106 1.481(6)
N9 C99 1.391(6)
N9 C104 1.458(6)
C92 C103 1.327(7)
N4 C9 1.352(6)
N4 C25 1.379(6)
N4 C26 1.453(6)
N6 C23 1.377(6)
N6 C28 1.461(6)
C8 C18 1.370(6)
C8 C14 1.378(6)
C8 C12 1.510(6)
C9 N5 1.360(6)
N16 C48 1.358(6)
N16 C69 1.385(6)
N16 C50 1.458(6)
N15 C54 1.471(6)
N15 C63 1.473(6)
N15 C59 1.479(6)
C10 C26 1.511(6)
C11 C23 1.327(7)
C42 C66 1.351(7)
C42 C65 1.366(7)
C42 C58 1.505(7)
C93 C99 1.341(7)
C94 C95 1.518(6)
C95 C111 1.375(7)
C95 C115 1.376(7)
N21 C44 1.353(6)
N21 C67 1.380(6)
N21 C52 1.458(6)
C96 C107 1.364(7)
C96 C121 1.385(7)
C96 C105 1.507(7)
C44 N20 1.360(6)
C97 C109 1.512(6)
N17 C48 1.362(6)
N17 C60 1.384(7)
N17 C58 1.439(6)
N20 C70 1.377(7)
N20 C62 1.450(6)
C49 C51 1.319(7)
C14 C24 1.381(7)
C15 C16 1.328(6)
C98 C108 1.324(6)
C100 C106 1.511(6)
C17 C35 1.363(7)
C17 C30 1.365(7)
C17 C31 1.493(7)
C101 C102 1.371(6)
C101 C112 1.376(7)
C50 C54 1.516(6)
C18 C22 1.377(7)
C102 C119 1.383(7)
N5 C32 1.373(6)
N5 C130 1.469(7)
C20 C28 1.507(7)
C21 C27 1.508(6)
C22 C29 1.343(7)
C52 C56 1.489(8)
C104 C110 1.508(6)
C24 C29 1.380(7)
C25 C32 1.332(7)
C107 C116 1.389(7)
C53 C59 1.506(7)
C55 C72 1.375(8)
C55 C74 1.381(8)
C55 C57 1.513(7)
C30 C36 1.385(8)
C56 C75 1.364(8)
C56 C73 1.382(8)
C111 C114 1.377(7)
C112 C117 1.338(7)
C113 C122 1.356(9)
C113 C116 1.367(8)
C114 C123 1.368(8)
C60 C69 1.321(7)
C61 C68 1.355(9)
C61 C79 1.375(8)
C62 C63 1.517(7)
C115 C120 1.394(8)
C64 C80 1.336(15)
C64 C77 1.335(16)
C65 C68 1.380(8)
C117 C118 1.379(8)
C66 C79 1.377(8)
C67 C70 1.339(8)
C118 C119 1.379(7)
C71 C76 1.365(11)
C71 C72 1.405(10)
C120 C123 1.346(8)
C121 C122 1.377(8)
C33 C36 1.348(9)
C73 C80 1.402(11)
C74 C78 1.376(9)
C75 C77 1.418(13)
C76 C78 1.345(11)
C130 C136 1.482(9)
C136 C138 1.347(11)
C136 C137 1.359(10)
C137 C139 1.387(13)
C138 C141 1.40(2)
C139 C142 1.24(3)
C141 C142 1.51(4)
